data_7711391
loop_
_publ_author_name
'Booth, Anna C.'
'Vasko, Petra'
'Fuentes, M \'Angeles'
'Cornelissen, Bart'
'Faulkner, Stephen'
'Aldridge, Simon'

_publ_section_title
;
 Boronic ester functionalised 1,8-diboryl-naphthalene scaffolds: fluoride
 <i>versus</i> oxide chelation.
;
_journal_name_full 'Dalton transactions (Cambridge, England : 2003)'
_journal_paper_doi 10.1039/d2dt02888c
_journal_year 2022
_chemical_formula_moiety 'C12 H12 B2 O3'
_chemical_formula_sum 'C12 H12 B2 O3'
_chemical_formula_weight 225.85
_space_group_IT_number 87
_space_group_name_Hall '-I 4'
_space_group_name_H-M_alt 'I 4/m'
_symmetry_cell_setting tetragonal
_symmetry_space_group_name_H-M 'I 4/m'
_atom_sites_solution_hydrogens difmap
_atom_sites_solution_primary other
_audit_creation_date 2017-06-12
_audit_creation_method CRYSTALS_ver_14.43
_audit_update_record
;
2022-08-12 deposited with the CCDC.	2022-09-22 downloaded from the CCDC.
;
_cell_angle_alpha 90
_cell_angle_beta 90
_cell_angle_gamma 90
_cell_formula_units_Z 8
_cell_length_a 11.9568(2)
_cell_length_b 11.9568(2)
_cell_length_c 16.1148(5)
_cell_measurement_reflns_used 1775
_cell_measurement_temperature 150
_cell_measurement_theta_max 76
_cell_measurement_theta_min 5
_cell_volume 2303.85(9)
_computing_cell_refinement 'CrysAlis, (Oxford Diffraction, 2002)'
_computing_data_collection 'SuperNova, (Oxford Diffraction, 2010)'
_computing_data_reduction 'CrysAlis, (Oxford Diffraction, 2002)'
_computing_molecular_graphics 'CAMERON (Watkin et al., 1996)'
_computing_publication_material 'CRYSTALS (Betteridge et al., 2003)'
_computing_structure_refinement 'CRYSTALS (Betteridge et al., 2003)'
_computing_structure_solution 'Superflip (Palatinus & Chapuis, 2007)'
_diffrn_ambient_temperature 150
_diffrn_measured_fraction_theta_full 0.995
_diffrn_measured_fraction_theta_max 0.984
_diffrn_measurement_device Area
_diffrn_measurement_device_type 'Oxford Diffraction SuperNova'
_diffrn_measurement_method \w
_diffrn_radiation_monochromator graphite
_diffrn_radiation_type 'Cu K\a'
_diffrn_radiation_wavelength 1.54180
_diffrn_reflns_av_R_equivalents 0.018
_diffrn_reflns_limit_h_max 13
_diffrn_reflns_limit_h_min -11
_diffrn_reflns_limit_k_max 12
_diffrn_reflns_limit_k_min -14
_diffrn_reflns_limit_l_max 15
_diffrn_reflns_limit_l_min -20
_diffrn_reflns_number 3057
_diffrn_reflns_theta_full 71.946
_diffrn_reflns_theta_max 75.733
_diffrn_reflns_theta_min 4.605
_diffrn_standards_number 0
_exptl_absorpt_coefficient_mu 0.723
_exptl_absorpt_correction_T_max 0.89
_exptl_absorpt_correction_T_min 0.61
_exptl_absorpt_correction_type multi-scan
_exptl_absorpt_process_details 'CrysAlis, (Oxford Diffraction, 2002)'
_exptl_crystal_colour colourless
_exptl_crystal_density_diffrn 1.302
_exptl_crystal_density_method 'not measured'
_exptl_crystal_description cube
_exptl_crystal_F_000 944
_exptl_crystal_size_max 0.160
_exptl_crystal_size_mid 0.160
_exptl_crystal_size_min 0.160
_refine_diff_density_max 0.28
_refine_diff_density_min -0.33
_refine_ls_extinction_method None
_refine_ls_goodness_of_fit_ref 0.9261
_refine_ls_hydrogen_treatment constr
_refine_ls_matrix_type full
_refine_ls_number_parameters 82
_refine_ls_number_reflns 1229
_refine_ls_number_restraints 0
_refine_ls_R_factor_all 0.0547
_refine_ls_R_factor_gt 0.0524
_refine_ls_shift/su_max 0.0003594
_refine_ls_shift/su_mean 0.0000356
_refine_ls_structure_factor_coef Fsqd
_refine_ls_weighting_details
;
 Method= Modified Sheldrick 
 w=1/[\s^2^(F^2^) + ( 0.11P)^2^ + 2.07P] 
 ,where P=(max(Fo^2^,0) + 2Fc^2^)/3 
;
_refine_ls_weighting_scheme calc
_refine_ls_wR_factor_all 0.1589
_refine_ls_wR_factor_gt 0.1537
_refine_ls_wR_factor_ref 0.1589
_reflns_limit_h_max 10
_reflns_limit_h_min -10
_reflns_limit_k_max 14
_reflns_limit_k_min 0
_reflns_limit_l_max 20
_reflns_limit_l_min 0
_reflns_number_gt 1124
_reflns_number_total 1235
_reflns_threshold_expression I>2.0\s(I)
_oxford_diffrn_Wilson_B_factor 0.00
_oxford_diffrn_Wilson_scale 0.00
_oxford_refine_ls_r_factor_ref 0.0547
_oxford_refine_ls_scale 5.3(3)
_oxford_reflns_number_all 1229
_oxford_reflns_threshold_expression_ref I>-3.0\s(I)
_oxford_structure_analysis_title 231abek17
_cod_data_source_file d2dt02888c8.cif
_cod_data_source_block 'global_CCDC1'
_cod_depositor_comments
;
The following automatic conversions were performed:

data item '_atom_sites_solution_primary' value 'Other' was changed to
'other' in accordance with the
/home/data/users/saulius/crontab/automatic-downloads/rss-feeds/RSC/lib/dictionaries/cif_core.dic
dictionary named 'cif_core.dic' version 2.4.2 last updated on
2011-04-26.

Automatic conversion script
Id: cif_fix_values 7556 2019-12-06 15:28:31Z antanas 
;
_cod_original_sg_symbol_H-M 'I 4/m '
_cod_database_code 7711391

loop_
_symmetry_equiv_pos_as_xyz
x,y,z
-x,-y,-z
x+1/2,y+1/2,z+1/2
-x+1/2,-y+1/2,-z+1/2
y,-x,z
-y,x,-z
y+1/2,-x+1/2,z+1/2
-y+1/2,x+1/2,-z+1/2
x,y,-z
-x,-y,z
x+1/2,y+1/2,-z+1/2
-x+1/2,-y+1/2,z+1/2
-y,x,z
y,-x,-z
-y+1/2,x+1/2,z+1/2
y+1/2,-x+1/2,-z+1/2

loop_
_atom_site_label
_atom_site_type_symbol
_atom_site_fract_x
_atom_site_fract_y
_atom_site_fract_z
_atom_site_U_iso_or_equiv
_atom_site_occupancy
_atom_site_adp_type
_atom_site_refinement_flags_posn
_atom_site_refinement_flags_adp
_atom_site_refinement_flags_occupancy
_atom_site_disorder_assembly
_atom_site_disorder_group
_atom_site_attached_hydrogens
O1 O 0.22094(10) 0.48135(10) 0.5000 0.0234 1.0000 Uani S T . . . .
B2 B 0.18176(12) 0.52138(12) 0.57488(8) 0.0209 1.0000 Uani . . . . . .
O3 O 0.22404(8) 0.48118(8) 0.64677(6) 0.0269 1.0000 Uani . . . . . .
C4 C 0.30691(13) 0.39465(12) 0.64656(9) 0.0340 1.0000 Uani . . . . . .
C5 C 0.09141(10) 0.61560(10) 0.57707(7) 0.0197 1.0000 Uani . . . . . .
C6 C 0.05015(13) 0.65829(13) 0.5000 0.0181 1.0000 Uani S T . . . .
C7 C -0.03304(14) 0.74364(14) 0.5000 0.0203 1.0000 Uani S T . . . .
C8 C -0.07326(11) 0.78456(12) 0.57707(8) 0.0257 1.0000 Uani . . . . . .
C9 C -0.03313(12) 0.74284(11) 0.65039(8) 0.0276 1.0000 Uani . . . . . .
C10 C 0.04909(11) 0.65781(11) 0.65042(8) 0.0241 1.0000 Uani . . . . . .
H43 H 0.3488 0.4029 0.7000 0.0547 1.0000 Uiso R . . . . .
H42 H 0.3590 0.4063 0.6003 0.0547 1.0000 Uiso R . . . . .
H41 H 0.2728 0.3237 0.6465 0.0543 1.0000 Uiso R . . . . .
H81 H -0.1272 0.8423 0.5741 0.0322 1.0000 Uiso R . . . . .
H91 H -0.0589 0.7704 0.7051 0.0324 1.0000 Uiso R . . . . .
H101 H 0.0760 0.6306 0.7053 0.0289 1.0000 Uiso R . . . . .

loop_
_atom_site_aniso_label
_atom_site_aniso_U_11
_atom_site_aniso_U_22
_atom_site_aniso_U_33
_atom_site_aniso_U_23
_atom_site_aniso_U_13
_atom_site_aniso_U_12
O1 0.0253(6) 0.0238(6) 0.0209(7) 0.0000 0.0000 0.0057(5)
B2 0.0227(7) 0.0208(7) 0.0193(7) 0.0017(4) -0.0001(5) -0.0017(5)
O3 0.0307(5) 0.0286(5) 0.0213(6) 0.0045(3) -0.0019(3) 0.0071(4)
C4 0.0363(8) 0.0328(7) 0.0330(7) 0.0057(6) -0.0049(6) 0.0117(6)
C5 0.0203(6) 0.0205(6) 0.0184(7) 0.0016(4) 0.0011(4) -0.0027(5)
C6 0.0175(8) 0.0175(8) 0.0193(9) 0.0000 0.0000 -0.0032(6)
C7 0.0178(8) 0.0210(8) 0.0222(9) 0.0000 0.0000 -0.0015(6)
C8 0.0219(6) 0.0259(7) 0.0292(8) -0.0015(5) 0.0034(4) 0.0049(5)
C9 0.0295(7) 0.0315(7) 0.0218(7) -0.0035(5) 0.0073(5) 0.0024(5)
C10 0.0274(7) 0.0260(7) 0.0187(7) 0.0017(4) 0.0026(4) 0.0000(5)

loop_
_atom_type_symbol
_atom_type_scat_dispersion_real
_atom_type_scat_dispersion_imag
_atom_type_scat_Cromer_Mann_a1
_atom_type_scat_Cromer_Mann_b1
_atom_type_scat_Cromer_Mann_a2
_atom_type_scat_Cromer_Mann_b2
_atom_type_scat_Cromer_Mann_a3
_atom_type_scat_Cromer_Mann_b3
_atom_type_scat_Cromer_Mann_a4
_atom_type_scat_Cromer_Mann_b4
_atom_type_scat_Cromer_Mann_c
_atom_type_scat_source
C 0.0181 0.0091 2.3100 20.8439 1.0200 10.2075 1.5886 0.5687 0.8650 51.6512 0.2156 'International Tables Vol C 4.2.6.8 and 6.1.1.4'
H 0.0000 0.0000 0.4930 10.5109 0.3229 26.1257 0.1402 3.1424 0.0408 57.7998 0.0030 'International Tables Vol C 4.2.6.8 and 6.1.1.4'
O 0.0492 0.0322 3.0485 13.2771 2.2868 5.7011 1.5463 0.3239 0.8670 32.9089 0.2508 'International Tables Vol C 4.2.6.8 and 6.1.1.4'
B 0.0090 0.0039 2.0545 23.2185 1.3326 1.0210 1.0979 60.3498 0.7068 0.1403 -0.1932 'International Tables Vol C 4.2.6.8 and 6.1.1.4'

loop_
_geom_angle_atom_site_label_1
_geom_angle_site_symmetry_1
_geom_angle_atom_site_label_2
_geom_angle_site_symmetry_2
_geom_angle_atom_site_label_3
_geom_angle_site_symmetry_3
_geom_angle
_geom_angle_publ_flag
B2 9_556 O1 . B2 . 121.93(15) yes
O1 . B2 . O3 . 119.92(12) yes
O1 . B2 . C5 . 120.33(10) yes
O3 . B2 . C5 . 119.73(10) yes
B2 . O3 . C4 . 120.89(11) yes
O3 . C4 . H43 . 105.8 no
O3 . C4 . H42 . 109.8 no
H43 . C4 . H42 . 108.8 no
O3 . C4 . H41 . 110.6 no
H43 . C4 . H41 . 107.8 no
H42 . C4 . H41 . 113.7 no
B2 . C5 . C6 . 118.46(10) yes
B2 . C5 . C10 . 122.45(10) yes
C6 . C5 . C10 . 119.09(12) yes
C5 . C6 . C5 9_556 120.49(15) yes
C5 . C6 . C7 . 119.75(8) yes
C5 9_556 C6 . C7 . 119.75(8) yes
C6 . C7 . C8 9_556 118.92(8) yes
C6 . C7 . C8 . 118.92(8) yes
C8 9_556 C7 . C8 . 122.16(16) yes
C7 . C8 . C9 . 120.72(13) yes
C7 . C8 . H81 . 116.0 no
C9 . C8 . H81 . 123.2 no
C8 . C9 . C10 . 120.38(11) yes
C8 . C9 . H91 . 122.6 no
C10 . C9 . H91 . 117.1 no
C9 . C10 . C5 . 121.14(11) yes
C9 . C10 . H101 . 117.4 no
C5 . C10 . H101 . 121.5 no

loop_
_geom_bond_atom_site_label_1
_geom_bond_site_symmetry_1
_geom_bond_atom_site_label_2
_geom_bond_site_symmetry_2
_geom_bond_distance
_geom_bond_publ_flag
O1 . B2 9_556 1.3801(14) yes
O1 . B2 . 1.3801(14) yes
B2 . O3 . 1.3523(16) yes
B2 . C5 . 1.5611(19) yes
O3 . C4 . 1.4325(16) yes
C4 . H43 . 1.001 no
C4 . H42 . 0.981 no
C4 . H41 . 0.941 no
C5 . C6 . 1.4306(13) yes
C5 . C10 . 1.3813(16) yes
C6 . C7 . 1.425(2) yes
C7 . C8 9_556 1.4188(15) yes
C7 . C8 . 1.4188(15) yes
C8 . C9 . 1.3694(19) yes
C8 . H81 . 0.946 no
C9 . C10 . 1.4143(19) yes
C9 . H91 . 0.990 no
C10 . H101 . 0.995 no
